data_4079871
loop_
_publ_author_name
'Hu, Ting'
'Mak, Thomas C. W.'

_publ_section_title
;
 Silver(I) Double and Multiple Salts Containing 1,5-Hexadiyne-1,6-diide
 and Nitrate Ions
;
_journal_issue 1
_journal_name_full Organometallics
_journal_page_first 202
_journal_paper_doi 10.1021/om300988r
_journal_volume 32
_journal_year 2013
_chemical_formula_sum 'C6 H4 Ag9 N7 O21'
_chemical_formula_weight 1480.99
_chemical_name_systematic
; 
 ? 
;
_space_group_IT_number 4
_symmetry_cell_setting monoclinic
_symmetry_space_group_name_Hall 'P 2yb'
_symmetry_space_group_name_H-M 'P 1 21 1'
_atom_sites_solution_hydrogens geom
_atom_sites_solution_primary direct
_atom_sites_solution_secondary difmap
_audit_creation_method SHELXL-97
_cell_angle_alpha 90.00
_cell_angle_beta 103.400(14)
_cell_angle_gamma 90.00
_cell_formula_units_Z 2
_cell_length_a 8.434(8)
_cell_length_b 11.737(11)
_cell_length_c 12.804(12)
_cell_measurement_reflns_used 11071
_cell_measurement_temperature 296(2)
_cell_measurement_theta_max 25.067
_cell_measurement_theta_min 3.489
_cell_volume 1233(2)
_computing_cell_refinement SAINT(Bruker,2001)
_computing_data_collection APEX2(Bruker,2003)
_computing_data_reduction APEX2(Bruker,2003)
_computing_structure_refinement 'SHELXL-97 (Sheldrick, 1997)'
_computing_structure_solution 'SHELXS-97 (Sheldrick, 1990)'
_diffrn_ambient_temperature 296(2)
_diffrn_measured_fraction_theta_full 0.995
_diffrn_measured_fraction_theta_max 0.995
_diffrn_radiation_monochromator graphite
_diffrn_radiation_source 'fine-focus sealed tube'
_diffrn_radiation_type MoK\a
_diffrn_radiation_wavelength 0.71073
_diffrn_reflns_av_R_equivalents 0.0852
_diffrn_reflns_av_sigmaI/netI 0.1256
_diffrn_reflns_limit_h_max 10
_diffrn_reflns_limit_h_min -4
_diffrn_reflns_limit_k_max 13
_diffrn_reflns_limit_k_min -14
_diffrn_reflns_limit_l_max 14
_diffrn_reflns_limit_l_min -15
_diffrn_reflns_number 8706
_diffrn_reflns_theta_full 25.24
_diffrn_reflns_theta_max 25.24
_diffrn_reflns_theta_min 2.38
_exptl_absorpt_coefficient_mu 7.094
_exptl_absorpt_correction_T_max 0.3965
_exptl_absorpt_correction_T_min 0.3311
_exptl_absorpt_correction_type multi-scan
_exptl_absorpt_process_details SADABS
_exptl_crystal_colour colorless
_exptl_crystal_density_diffrn 3.990
_exptl_crystal_density_method 'not measured'
_exptl_crystal_description sheet-like
_exptl_crystal_F_000 1360
_exptl_crystal_size_max 0.20
_exptl_crystal_size_mid 0.12
_exptl_crystal_size_min 0.05
_refine_diff_density_max 2.002
_refine_diff_density_min -1.423
_refine_diff_density_rms 0.321
_refine_ls_abs_structure_details 'Flack H D (1983), Acta Cryst. A39, 876-881'
_refine_ls_abs_structure_Flack 0.09(9)
_refine_ls_extinction_coef 0.0067(8)
_refine_ls_extinction_expression Fc^*^=kFc[1+0.001xFc^2^\l^3^/sin(2\q)]^-1/4^
_refine_ls_extinction_method SHELXL
_refine_ls_goodness_of_fit_ref 1.007
_refine_ls_hydrogen_treatment constr
_refine_ls_matrix_type full
_refine_ls_number_parameters 389
_refine_ls_number_reflns 4281
_refine_ls_number_restraints 13
_refine_ls_restrained_S_all 1.005
_refine_ls_R_factor_all 0.0745
_refine_ls_R_factor_gt 0.0671
_refine_ls_shift/su_max 0.000
_refine_ls_shift/su_mean 0.000
_refine_ls_structure_factor_coef Fsqd
_refine_ls_weighting_details 'calc w=1/[\s^2^(Fo^2^)+(0.0892P)^2^+0.0000P] where P=(Fo^2^+2Fc^2^)/3'
_refine_ls_weighting_scheme calc
_refine_ls_wR_factor_gt 0.1654
_refine_ls_wR_factor_ref 0.1753
_reflns_number_gt 3734
_reflns_number_total 4281
_reflns_threshold_expression >2sigma(I)
_cod_data_source_file om300988r_si_003.cif
_cod_data_source_block 1
_cod_depositor_comments
;
The following automatic conversions were performed:

'_exptl_absorpt_correction_type' value 'Multi-scan' changed to
'multi-scan' according to
/home/saulius/struct/CIF-dictionaries/cif_core.dic dictionary named
'cif_core.dic' version 2.4.2 from 2011-04-26.

Automatic conversion script
Id: cif_fix_values 1891 2012-01-12 08:04:46Z andrius 
;
_cod_original_sg_symbol_H-M P21
_cod_database_code 4079871

loop_
_symmetry_equiv_pos_as_xyz
'x, y, z'
'-x, y+1/2, -z'

loop_
_atom_site_label
_atom_site_type_symbol
_atom_site_fract_x
_atom_site_fract_y
_atom_site_fract_z
_atom_site_U_iso_or_equiv
_atom_site_adp_type
_atom_site_occupancy
_atom_site_symmetry_multiplicity
_atom_site_calc_flag
_atom_site_refinement_flags
Ag1 Ag 0.3334(2) 0.11822(19) 0.31870(17) 0.0678(6) Uani 1 1 d .
Ag2 Ag 0.0675(2) 0.26202(16) 0.20358(12) 0.0578(5) Uani 1 1 d .
Ag3 Ag 0.3229(2) 0.40213(14) 0.35122(17) 0.0593(5) Uani 1 1 d .
Ag4 Ag -0.0699(2) 0.36227(17) 0.37917(16) 0.0658(6) Uani 1 1 d .
Ag5 Ag -0.0556(2) 0.10720(15) 0.35250(16) 0.0586(5) Uani 1 1 d .
Ag6 Ag 0.75676(17) 0.29576(13) 0.81784(13) 0.0478(4) Uani 1 1 d .
Ag7 Ag 0.6667(2) 0.07146(12) 0.94183(14) 0.0508(4) Uani 1 1 d .
Ag8 Ag 0.58669(17) 0.30134(13) 0.99757(11) 0.0429(4) Uani 1 1 d .
Ag9 Ag 0.26730(18) 0.19874(16) 0.87859(15) 0.0550(5) Uani 1 1 d .
C1 C 0.1574(19) 0.2425(14) 0.3690(14) 0.031(3) Uani 1 1 d .
C2 C 0.190(3) 0.233(2) 0.470(2) 0.056(5) Uani 1 1 d U
C3 C 0.245(4) 0.219(3) 0.589(3) 0.083(8) Uani 1 1 d U
H3A H 0.1843 0.2712 0.6239 0.100 Uiso 1 1 calc R
H3B H 0.2201 0.1420 0.6082 0.100 Uiso 1 1 calc R
C4 C 0.408(3) 0.239(3) 0.626(3) 0.086(9) Uani 1 1 d .
H4A H 0.4313 0.3186 0.6179 0.104 Uiso 1 1 calc R
H4B H 0.4691 0.1941 0.5850 0.104 Uiso 1 1 calc R
C5 C 0.460(2) 0.204(3) 0.7492(18) 0.062(7) Uani 1 1 d .
C6 C 0.5245(18) 0.2033(14) 0.8427(13) 0.028(3) Uani 1 1 d .
N1 N 0.6655(18) 0.0563(14) 0.4490(13) 0.042(4) Uani 1 1 d .
N2 N 0.3400(18) 0.0624(15) 0.0839(13) 0.041(4) Uani 1 1 d .
N3 N -0.0030(16) 0.3997(13) 0.0142(10) 0.032(3) Uani 1 1 d .
N4 N 0.0483(17) 0.5956(11) 0.2507(12) 0.035(3) Uani 1 1 d .
N5 N -0.1834(18) 0.3821(12) 0.5850(12) 0.035(3) Uani 1 1 d .
N6 N 0.7717(18) -0.0200(12) 1.1615(11) 0.034(3) Uani 1 1 d .
N7 N 0.5896(18) 0.3705(12) 1.2267(12) 0.033(3) Uani 1 1 d .
O1 O 0.6333(19) 0.1260(14) 0.3717(13) 0.056(4) Uani 1 1 d .
O2 O 0.5556(16) 0.0196(15) 0.4883(14) 0.061(4) Uani 1 1 d .
O3 O 0.8079(16) 0.0271(13) 0.4841(12) 0.051(4) Uani 1 1 d .
O4 O 0.3907(18) 0.0097(13) 0.1737(11) 0.048(3) Uani 1 1 d .
O5 O 0.3440(17) 0.0117(10) 0.0006(11) 0.041(3) Uani 1 1 d .
O6 O 0.2872(19) 0.1653(10) 0.0822(12) 0.049(3) Uani 1 1 d .
O7 O -0.0543(14) 0.2980(12) 0.0346(10) 0.040(3) Uani 1 1 d .
O8 O -0.0511(16) 0.4354(11) -0.0782(9) 0.039(3) Uani 1 1 d .
O9 O 0.096(2) 0.4502(15) 0.0868(11) 0.058(4) Uani 1 1 d .
O10 O 0.1977(15) 0.5761(11) 0.2817(11) 0.041(3) Uani 1 1 d .
O11 O 0.0029(15) 0.6926(12) 0.1966(12) 0.046(3) Uani 1 1 d .
O12 O -0.0574(17) 0.5332(13) 0.2706(14) 0.056(4) Uani 1 1 d .
O13 O -0.130(2) 0.4541(14) 0.5296(12) 0.055(4) Uani 1 1 d .
O14 O -0.228(2) 0.4138(17) 0.6677(11) 0.070(5) Uani 1 1 d .
O15 O -0.183(3) 0.2793(13) 0.5618(17) 0.087(7) Uani 1 1 d .
O16 O 0.7084(17) -0.0755(13) 1.0760(11) 0.048(3) Uani 1 1 d .
O17 O 0.828(2) -0.0683(15) 1.2467(13) 0.059(4) Uani 1 1 d .
O18 O 0.7872(19) 0.0876(15) 1.1515(15) 0.064(4) Uani 1 1 d .
O19 O 0.6960(16) 0.3365(12) 1.1833(11) 0.045(3) Uani 1 1 d .
O20 O 0.622(2) 0.3907(15) 1.3236(12) 0.064(5) Uani 1 1 d .
O21 O 0.4438(17) 0.3772(13) 1.1716(14) 0.059(4) Uani 1 1 d .

loop_
_atom_site_aniso_label
_atom_site_aniso_U_11
_atom_site_aniso_U_22
_atom_site_aniso_U_33
_atom_site_aniso_U_23
_atom_site_aniso_U_13
_atom_site_aniso_U_12
Ag1 0.0572(10) 0.0754(12) 0.0715(13) -0.0231(10) 0.0161(9) 0.0213(9)
Ag2 0.0682(10) 0.0763(12) 0.0222(7) 0.0088(7) -0.0028(7) -0.0010(8)
Ag3 0.0560(10) 0.0519(9) 0.0734(12) 0.0061(8) 0.0222(9) -0.0043(7)
Ag4 0.0686(12) 0.0730(12) 0.0569(11) 0.0024(9) 0.0171(9) 0.0390(9)
Ag5 0.0594(10) 0.0531(9) 0.0594(11) 0.0014(8) 0.0060(8) -0.0203(7)
Ag6 0.0427(8) 0.0509(8) 0.0543(10) -0.0054(8) 0.0203(7) -0.0079(7)
Ag7 0.0611(10) 0.0404(7) 0.0459(9) 0.0127(7) 0.0023(7) 0.0108(7)
Ag8 0.0465(7) 0.0485(8) 0.0334(7) -0.0149(6) 0.0084(6) -0.0070(6)
Ag9 0.0336(8) 0.0733(11) 0.0561(10) 0.0121(8) 0.0062(7) -0.0072(7)
C1 0.034(8) 0.025(7) 0.033(9) 0.005(7) 0.006(6) 0.002(6)
C2 0.057(5) 0.057(5) 0.056(5) 0.0003(10) 0.0131(16) 0.0001(10)
C3 0.083(8) 0.084(8) 0.083(8) 0.0000(10) 0.019(2) 0.0000(10)
C4 0.040(12) 0.11(2) 0.11(2) 0.01(2) 0.018(13) 0.027(14)
C5 0.029(9) 0.11(2) 0.042(13) 0.012(13) 0.008(9) 0.016(11)
C6 0.023(7) 0.038(8) 0.018(8) 0.001(6) -0.010(6) 0.007(6)
N1 0.033(8) 0.047(9) 0.047(9) 0.029(8) 0.009(7) -0.002(6)
N2 0.034(8) 0.056(10) 0.032(8) 0.000(8) 0.007(6) 0.000(7)
N3 0.030(7) 0.050(8) 0.013(7) -0.008(6) -0.002(5) 0.011(6)
N4 0.033(7) 0.034(7) 0.040(9) 0.000(6) 0.014(7) 0.000(6)
N5 0.044(8) 0.033(7) 0.030(8) 0.003(6) 0.009(7) -0.005(6)
N6 0.038(8) 0.037(8) 0.023(7) -0.008(6) -0.003(6) 0.001(6)
N7 0.040(8) 0.031(7) 0.027(8) -0.003(6) 0.004(6) -0.004(6)
O1 0.057(9) 0.059(9) 0.050(9) -0.005(8) 0.009(7) -0.018(7)
O2 0.031(7) 0.086(11) 0.065(10) -0.006(9) 0.010(7) 0.001(7)
O3 0.041(8) 0.062(9) 0.054(9) 0.015(7) 0.020(7) 0.011(6)
O4 0.054(8) 0.057(8) 0.035(7) -0.016(6) 0.014(6) -0.008(6)
O5 0.050(8) 0.033(6) 0.036(7) -0.001(5) 0.003(6) 0.001(5)
O6 0.071(9) 0.031(7) 0.040(8) -0.012(6) 0.003(7) 0.000(6)
O7 0.037(6) 0.054(7) 0.031(6) -0.005(6) 0.009(5) -0.011(6)
O8 0.051(8) 0.048(7) 0.020(6) 0.003(5) 0.009(5) -0.002(6)
O9 0.067(10) 0.082(11) 0.026(7) -0.013(7) 0.008(7) -0.027(8)
O10 0.035(7) 0.036(6) 0.048(8) 0.003(6) -0.001(6) 0.007(5)
O11 0.030(6) 0.050(7) 0.051(9) 0.022(7) -0.002(5) 0.003(5)
O12 0.045(8) 0.052(8) 0.072(10) 0.021(8) 0.019(7) -0.003(6)
O13 0.068(10) 0.066(9) 0.036(8) 0.004(7) 0.022(7) -0.009(8)
O14 0.071(10) 0.116(15) 0.028(8) 0.031(9) 0.024(7) 0.029(10)
O15 0.15(2) 0.033(8) 0.074(12) 0.002(8) 0.013(12) -0.016(9)
O16 0.049(8) 0.055(8) 0.037(7) -0.009(6) 0.005(6) -0.006(6)
O17 0.064(9) 0.067(10) 0.042(8) 0.011(8) 0.003(7) 0.002(7)
O18 0.042(8) 0.076(12) 0.072(11) 0.015(9) 0.008(8) 0.007(7)
O19 0.035(6) 0.056(8) 0.043(8) 0.000(6) 0.011(6) 0.010(5)
O20 0.097(13) 0.065(10) 0.032(8) -0.020(7) 0.018(8) -0.022(9)
O21 0.040(8) 0.062(10) 0.067(10) -0.009(8) -0.007(7) -0.009(7)

loop_
_atom_type_symbol
_atom_type_description
_atom_type_scat_dispersion_real
_atom_type_scat_dispersion_imag
_atom_type_scat_source
C C 0.0033 0.0016 'International Tables Vol C Tables 4.2.6.8 and 6.1.1.4'
H H 0.0000 0.0000 'International Tables Vol C Tables 4.2.6.8 and 6.1.1.4'
N N 0.0061 0.0033 'International Tables Vol C Tables 4.2.6.8 and 6.1.1.4'
O O 0.0106 0.0060 'International Tables Vol C Tables 4.2.6.8 and 6.1.1.4'
Ag Ag -0.8971 1.1015 'International Tables Vol C Tables 4.2.6.8 and 6.1.1.4'

loop_
_geom_angle_atom_site_label_1
_geom_angle_atom_site_label_2
_geom_angle_atom_site_label_3
_geom_angle
_geom_angle_site_symmetry_1
_geom_angle_site_symmetry_3
C1 Ag1 O4 145.4(6) . .
C1 Ag1 O1 126.4(6) . .
O4 Ag1 O1 81.6(5) . .
C1 Ag1 O14 108.6(6) . 2_546
O4 Ag1 O14 72.1(5) . 2_546
O1 Ag1 O14 111.4(6) . 2_546
C1 Ag1 Ag2 45.4(4) . .
O4 Ag1 Ag2 100.7(4) . .
O1 Ag1 Ag2 137.5(4) . .
O14 Ag1 Ag2 109.6(4) 2_546 .
C1 Ag1 Ag3 45.0(4) . .
O4 Ag1 Ag3 129.8(4) . .
O1 Ag1 Ag3 89.1(4) . .
O14 Ag1 Ag3 153.4(4) 2_546 .
Ag2 Ag1 Ag3 56.64(7) . .
C1 Ag2 O7 171.9(6) . .
C1 Ag2 Ag1 50.9(4) . .
O7 Ag2 Ag1 137.2(4) . .
C1 Ag2 Ag5 52.1(5) . .
O7 Ag2 Ag5 126.1(3) . .
Ag1 Ag2 Ag5 70.49(9) . .
C1 Ag2 Ag4 52.8(4) . .
O7 Ag2 Ag4 119.1(4) . .
Ag1 Ag2 Ag4 103.50(9) . .
Ag5 Ag2 Ag4 60.56(9) . .
C1 Ag2 Ag3 52.0(5) . .
O7 Ag2 Ag3 127.9(3) . .
Ag1 Ag2 Ag3 69.14(9) . .
Ag5 Ag2 Ag3 103.63(9) . .
Ag4 Ag2 Ag3 70.05(9) . .
O10 Ag3 C1 119.5(5) . .
O10 Ag3 O2 84.0(5) . 2_656
C1 Ag3 O2 119.7(6) . 2_656
O10 Ag3 Ag2 92.5(3) . .
C1 Ag3 Ag2 43.8(4) . .
O2 Ag3 Ag2 157.0(3) 2_656 .
O10 Ag3 Ag1 145.9(3) . .
C1 Ag3 Ag1 42.6(4) . .
O2 Ag3 Ag1 129.3(4) 2_656 .
Ag2 Ag3 Ag1 54.22(6) . .
O13 Ag4 C1 129.5(6) . .
O13 Ag4 O12 97.7(6) . .
C1 Ag4 O12 107.9(5) . .
O13 Ag4 O20 76.7(5) . 1_454
C1 Ag4 O20 146.5(5) . 1_454
O12 Ag4 O20 84.8(5) . 1_454
O13 Ag4 C2 102.3(7) . .
C1 Ag4 C2 27.8(7) . .
O12 Ag4 C2 124.4(6) . .
O20 Ag4 C2 150.2(6) 1_454 .
O13 Ag4 Ag2 169.7(4) . .
C1 Ag4 Ag2 43.8(4) . .
O12 Ag4 Ag2 79.7(4) . .
O20 Ag4 Ag2 112.8(3) 1_454 .
C2 Ag4 Ag2 71.6(5) . .
O13 Ag4 Ag5 124.5(4) . .
C1 Ag4 Ag5 50.3(4) . .
O12 Ag4 Ag5 137.5(4) . .
O20 Ag4 Ag5 99.4(4) 1_454 .
C2 Ag4 Ag5 56.1(5) . .
Ag2 Ag4 Ag5 59.56(6) . .
C1 Ag5 O3 131.8(6) . 1_455
C1 Ag5 O17 141.6(6) . 1_454
O3 Ag5 O17 82.5(5) 1_455 1_454
C1 Ag5 C2 27.8(7) . .
O3 Ag5 C2 104.6(7) 1_455 .
O17 Ag5 C2 153.4(6) 1_454 .
C1 Ag5 Ag2 44.0(4) . .
O3 Ag5 Ag2 164.7(4) 1_455 .
O17 Ag5 Ag2 107.6(4) 1_454 .
C2 Ag5 Ag2 71.7(5) . .
C1 Ag5 Ag4 51.3(4) . .
O3 Ag5 Ag4 105.5(4) 1_455 .
O17 Ag5 Ag4 147.8(4) 1_454 .
C2 Ag5 Ag4 56.0(5) . .
Ag2 Ag5 Ag4 59.87(8) . .
C6 Ag6 O14 125.7(6) . 1_655
C6 Ag6 O11 121.9(5) . 2_646
O14 Ag6 O11 91.5(6) 1_655 2_646
C6 Ag6 O8 134.8(5) . 1_656
O14 Ag6 O8 84.2(6) 1_655 1_656
O11 Ag6 O8 85.2(4) 2_646 1_656
C6 Ag6 C5 26.4(6) . .
O14 Ag6 C5 101.0(7) 1_655 .
O11 Ag6 C5 120.8(7) 2_646 .
O8 Ag6 C5 153.0(6) 1_656 .
C6 Ag6 Ag8 48.2(4) . .
O14 Ag6 Ag8 137.0(4) 1_655 .
O11 Ag6 Ag8 129.5(4) 2_646 .
O8 Ag6 Ag8 86.7(3) 1_656 .
C5 Ag6 Ag8 71.4(5) . .
C6 Ag6 Ag7 41.9(4) . .
O14 Ag6 Ag7 157.1(5) 1_655 .
O11 Ag6 Ag7 85.8(4) 2_646 .
O8 Ag6 Ag7 118.2(3) 1_656 .
C5 Ag6 Ag7 61.8(5) . .
Ag8 Ag6 Ag7 55.43(6) . .
C6 Ag7 O16 153.8(6) . .
C6 Ag7 O9 131.1(5) . 2_646
O16 Ag7 O9 73.3(5) . 2_646
C6 Ag7 Ag8 49.9(4) . .
O16 Ag7 Ag8 119.6(3) . .
O9 Ag7 Ag8 141.9(4) 2_646 .
C6 Ag7 Ag6 45.5(4) . .
O16 Ag7 Ag6 156.6(3) . .
O9 Ag7 Ag6 95.9(4) 2_646 .
Ag8 Ag7 Ag6 57.53(7) . .
C6 Ag8 O19 158.1(5) . .
C6 Ag8 O5 120.8(5) . 2_656
O19 Ag8 O5 77.7(5) . 2_656
C6 Ag8 Ag7 47.8(4) . .
O19 Ag8 Ag7 110.4(3) . .
O5 Ag8 Ag7 147.0(3) 2_656 .
C6 Ag8 Ag6 50.4(4) . .
O19 Ag8 Ag6 129.1(3) . .
O5 Ag8 Ag6 83.0(3) 2_656 .
Ag7 Ag8 Ag6 67.04(6) . .
C6 Ag8 Ag9 49.6(4) . .
O19 Ag8 Ag9 131.8(3) . .
O5 Ag8 Ag9 124.7(3) 2_656 .
Ag7 Ag8 Ag9 74.75(7) . .
Ag6 Ag8 Ag9 97.72(9) . .
O11 Ag9 C6 144.4(5) 2_546 .
O11 Ag9 C5 116.7(6) 2_546 .
C6 Ag9 C5 27.7(6) . .
O11 Ag9 Ag8 157.0(3) 2_546 .
C6 Ag9 Ag8 47.6(4) . .
C5 Ag9 Ag8 72.2(6) . .
C2 C1 Ag2 171.6(16) . .
C2 C1 Ag1 103.3(14) . .
Ag2 C1 Ag1 83.7(6) . .
C2 C1 Ag5 90.9(14) . .
Ag2 C1 Ag5 83.9(6) . .
Ag1 C1 Ag5 94.3(6) . .
C2 C1 Ag3 99.9(14) . .
Ag2 C1 Ag3 84.3(6) . .
Ag1 C1 Ag3 92.4(6) . .
Ag5 C1 Ag3 165.6(8) . .
C2 C1 Ag4 89.2(14) . .
Ag2 C1 Ag4 83.4(5) . .
Ag1 C1 Ag4 165.8(8) . .
Ag5 C1 Ag4 78.4(5) . .
Ag3 C1 Ag4 92.2(6) . .
C1 C2 C3 175(2) . .
C1 C2 Ag4 63.0(12) . .
C3 C2 Ag4 121.8(18) . .
C1 C2 Ag5 61.3(12) . .
C3 C2 Ag5 121.3(18) . .
Ag4 C2 Ag5 68.0(6) . .
C4 C3 C2 112(3) . .
C3 C4 C5 109(3) . .
C6 C5 C4 162(3) . .
C6 C5 Ag9 64.3(12) . .
C4 C5 Ag9 125.1(13) . .
C6 C5 Ag6 59.8(13) . .
C4 C5 Ag6 104.0(16) . .
Ag9 C5 Ag6 118.6(10) . .
C5 C6 Ag7 130.5(18) . .
C5 C6 Ag8 147.3(18) . .
Ag7 C6 Ag8 82.2(5) . .
C5 C6 Ag9 88.1(12) . .
Ag7 C6 Ag9 106.4(7) . .
Ag8 C6 Ag9 82.8(6) . .
C5 C6 Ag6 93.8(15) . .
Ag7 C6 Ag6 92.5(5) . .
Ag8 C6 Ag6 81.4(5) . .
Ag9 C6 Ag6 153.4(8) . .
O2 N1 O3 121.2(15) . .
O2 N1 O1 120.1(15) . .
O3 N1 O1 118.7(14) . .
O5 N2 O4 118.2(16) . .
O5 N2 O6 121.3(16) . .
O4 N2 O6 120.5(16) . .
O8 N3 O9 124.7(16) . .
O8 N3 O7 116.7(13) . .
O9 N3 O7 118.5(14) . .
O12 N4 O10 123.5(14) . .
O12 N4 O11 118.7(14) . .
O10 N4 O11 117.7(13) . .
O13 N5 O15 120.0(17) . .
O13 N5 O14 119.5(16) . .
O15 N5 O14 120.4(18) . .
O17 N6 O18 121.3(16) . .
O17 N6 O16 121.8(16) . .
O18 N6 O16 116.6(16) . .
O19 N7 O20 120.4(17) . .
O19 N7 O21 119.0(15) . .
O20 N7 O21 120.5(17) . .
N1 O1 Ag1 102.2(10) . .
N1 O2 Ag3 109.0(11) . 2_646
N1 O3 Ag5 102.6(10) . 1_655
N2 O4 Ag1 110.7(11) . .
N2 O5 Ag8 121.1(11) . 2_646
N3 O7 Ag2 105.6(9) . .
N3 O8 Ag6 108.8(10) . 1_454
N3 O9 Ag7 124.8(11) . 2_656
N4 O10 Ag3 127.2(10) . .
N4 O11 Ag9 112.7(10) . 2_556
N4 O11 Ag6 108.8(9) . 2_656
Ag9 O11 Ag6 137.4(6) 2_556 2_656
N4 O12 Ag4 137.3(12) . .
N5 O13 Ag4 109.1(12) . .
N5 O14 Ag6 125.9(14) . 1_455
N5 O14 Ag1 120.5(12) . 2_556
Ag6 O14 Ag1 113.5(6) 1_455 2_556
N6 O16 Ag7 102.1(11) . .
N6 O17 Ag5 97.1(11) . 1_656
N7 O19 Ag8 110.8(11) . .
N7 O20 Ag4 103.2(12) . 1_656

loop_
_geom_bond_atom_site_label_1
_geom_bond_atom_site_label_2
_geom_bond_distance
_geom_bond_site_symmetry_2
Ag1 C1 2.278(16) .
Ag1 O4 2.391(13) .
Ag1 O1 2.464(16) .
Ag1 O14 2.579(19) 2_546
Ag1 Ag2 2.919(3) .
Ag1 Ag3 3.362(4) .
Ag2 C1 2.090(17) .
Ag2 O7 2.210(13) .
Ag2 Ag5 2.989(3) .
Ag2 Ag4 2.998(3) .
Ag2 Ag3 3.005(3) .
Ag3 O10 2.375(12) .
Ag3 C1 2.378(17) .
Ag3 O2 2.490(18) 2_656
Ag4 O13 2.363(15) .
Ag4 C1 2.405(16) .
Ag4 O12 2.456(14) .
Ag4 O20 2.55(2) 1_454
Ag4 C2 2.70(2) .
Ag4 Ag5 3.019(4) .
Ag5 C1 2.370(17) .
Ag5 O3 2.439(14) 1_455
Ag5 O17 2.534(18) 1_454
Ag5 C2 2.70(2) .
Ag6 C6 2.324(17) .
Ag6 O14 2.398(15) 1_655
Ag6 O11 2.404(13) 2_646
Ag6 O8 2.467(13) 1_656
Ag6 C5 2.68(2) .
Ag6 Ag8 2.981(3) .
Ag6 Ag7 3.254(3) .
Ag7 C6 2.177(15) .
Ag7 O16 2.402(16) .
Ag7 O9 2.549(15) 2_646
Ag7 Ag8 2.910(3) .
Ag8 C6 2.247(16) .
Ag8 O19 2.379(14) .
Ag8 O5 2.536(13) 2_656
Ag8 Ag9 3.021(3) .
Ag9 O11 2.260(12) 2_546
Ag9 C6 2.320(16) .
Ag9 C5 2.57(2) .
C1 C2 1.26(3) .
C2 C3 1.50(4) .
C3 C4 1.37(4) .
C4 C5 1.59(4) .
C5 C6 1.20(3) .
N1 O2 1.23(2) .
N1 O3 1.23(2) .
N1 O1 1.27(2) .
N2 O5 1.23(2) .
N2 O4 1.29(2) .
N2 O6 1.29(2) .
N3 O8 1.231(19) .
N3 O9 1.25(2) .
N3 O7 1.32(2) .
N4 O12 1.23(2) .
N4 O10 1.251(19) .
N4 O11 1.342(19) .
N5 O13 1.25(2) .
N5 O15 1.24(2) .
N5 O14 1.26(2) .
N6 O17 1.22(2) .
N6 O18 1.28(2) .
N6 O16 1.28(2) .
N7 O19 1.226(19) .
N7 O20 1.23(2) .
N7 O21 1.27(2) .
O2 Ag3 2.490(18) 2_646
O3 Ag5 2.439(14) 1_655
O5 Ag8 2.536(12) 2_646
O8 Ag6 2.467(13) 1_454
O9 Ag7 2.549(15) 2_656
O11 Ag9 2.260(12) 2_556
O11 Ag6 2.404(13) 2_656
O14 Ag6 2.398(15) 1_455
O14 Ag1 2.579(19) 2_556
O17 Ag5 2.534(18) 1_656
O20 Ag4 2.55(2) 1_656
